data_7044148
loop_
_publ_author_name
'Schneider, Joerg J.'
'Wombacher, Tobias'
'Goddard, Richard'
'Lehmann, Christian W.'

_publ_section_title
;
 Bowl shaped deformation in a planar aromatic polycycle upon reduction. Li
 and Na separated dianions of the aromatic polycycle
 5,6:11,12-di-o-phenylene-tetracene
;
_journal_name_full 'Dalton Trans.'
_journal_paper_doi 10.1039/C7DT03039H
_journal_year 2017
_chemical_formula_moiety 'C30 H16, 2(C12 H30 Li O6)'
_chemical_formula_sum 'C54 H76 Li2 O12'
_chemical_formula_weight 931.02
_chemical_name_systematic Di(tri(dimethoxyethane)lithium)-5,6:11,12-di-o-phenylenetetracene
_chemical_properties_physical ', Air-sensitive,Moisture-sensitive,Heat-sensitive,Oxygen-sensitive'
_space_group_crystal_system triclinic
_space_group_IT_number 2
_space_group_name_Hall '-P 1'
_space_group_name_H-M_alt 'P -1'
_symmetry_space_group_name_Hall '-P 1'
_symmetry_space_group_name_H-M 'P -1'
_atom_sites_solution_hydrogens geom
_atom_sites_solution_primary direct
_atom_sites_solution_secondary difmap
_audit_block_code EMC-EA-341_01/Wombacher/S/9953
_audit_creation_date 2016-04-06
_audit_creation_method SHELXL-2014/7
_audit_update_record
;
2017-07-06 deposited with the CCDC.
2017-09-07 downloaded from the CCDC.
;
_cell_angle_alpha 66.815(4)
_cell_angle_beta 89.408(4)
_cell_angle_gamma 88.240(5)
_cell_formula_units_Z 4
_cell_length_a 13.489(3)
_cell_length_b 18.283(5)
_cell_length_c 22.941(6)
_cell_measurement_reflns_used 9844
_cell_measurement_temperature 100(2)
_cell_measurement_theta_max 30.4120
_cell_measurement_theta_min 2.8941
_cell_volume 5198(2)
_computing_cell_refinement 'SAINT software (Bruker AXS, 2004)'
_computing_data_collection 'APEX2 (Bruker AXS, 2005-2013)'
_computing_data_reduction 'SAINT software (Bruker AXS, 2004)'
_computing_molecular_graphics 'DIAMOND (Crystal Impact GbR, 1997-2014)'
_computing_structure_refinement 'SHELXL (G. M. Sheldrick, 2015)'
_computing_structure_solution 'SHELXT (G. M. Sheldrick, 2015)'
_diffrn_ambient_temperature 100(2)
_diffrn_detector_area_resol_mean 66.67
_diffrn_measured_fraction_theta_full 0.997
_diffrn_measured_fraction_theta_max 0.988
_diffrn_measurement_device_type 'Bruker-AXS Kappa Mach3 APEX-II'
_diffrn_measurement_method 'CCD \f- and \w-scans'
_diffrn_radiation_monochromator 'Incoatec Helios mirrors'
_diffrn_radiation_source I\mS
_diffrn_radiation_type Mo-K\a
_diffrn_radiation_wavelength 0.71073
_diffrn_reflns_av_R_equivalents 0.0817
_diffrn_reflns_av_unetI/netI 0.0658
_diffrn_reflns_Laue_measured_fraction_full 0.997
_diffrn_reflns_Laue_measured_fraction_max 0.988
_diffrn_reflns_limit_h_max 16
_diffrn_reflns_limit_h_min -16
_diffrn_reflns_limit_k_max 22
_diffrn_reflns_limit_k_min -22
_diffrn_reflns_limit_l_max 28
_diffrn_reflns_limit_l_min -28
_diffrn_reflns_number 104116
_diffrn_reflns_point_group_measured_fraction_full 0.997
_diffrn_reflns_point_group_measured_fraction_max 0.988
_diffrn_reflns_theta_full 25.242
_diffrn_reflns_theta_max 26.372
_diffrn_reflns_theta_min 1.212
_diffrn_source 'Incoatec I\mS microfocus X-ray source'
_exptl_absorpt_coefficient_mu 0.082
_exptl_absorpt_correction_T_max 0.99359
_exptl_absorpt_correction_T_min 0.98313
_exptl_absorpt_correction_type gaussian
_exptl_absorpt_process_details 'SADABS (Bruker AXS, 2012)'
_exptl_crystal_colour red
_exptl_crystal_density_diffrn 1.190
_exptl_crystal_description prism
_exptl_crystal_F_000 2008
_exptl_crystal_recrystallization_method 'Re-crystallisation from solvent: dimethoxyethane'
_exptl_crystal_size_max 0.312
_exptl_crystal_size_mid 0.117
_exptl_crystal_size_min 0.099
_refine_diff_density_max 0.703
_refine_diff_density_min -0.714
_refine_diff_density_rms 0.119
_refine_ls_extinction_method none
_refine_ls_goodness_of_fit_ref 1.432
_refine_ls_hydrogen_treatment constr
_refine_ls_matrix_type full
_refine_ls_number_parameters 1250
_refine_ls_number_reflns 21135
_refine_ls_number_restraints 0
_refine_ls_restrained_S_all 1.432
_refine_ls_R_factor_all 0.1384
_refine_ls_R_factor_gt 0.1057
_refine_ls_shift/su_max 0.000
_refine_ls_shift/su_mean 0.000
_refine_ls_structure_factor_coef Fsqd
_refine_ls_weighting_details 'w=1/[\s^2^(Fo^2^)+(0.1446P)^2^+4.4829P] where P=(Fo^2^+2Fc^2^)/3'
_refine_ls_weighting_scheme calc
_refine_ls_wR_factor_gt 0.3139
_refine_ls_wR_factor_ref 0.3375
_reflns_Friedel_coverage 0.000
_reflns_number_gt 15255
_reflns_number_total 21135
_reflns_threshold_expression 'I > 2\s(I)'
_cod_data_source_file c7dt03039h2.cif
_cod_data_source_block 1
_cod_database_code 7044148
_shelx_shelxl_version_number 2014/7
_shelx_space_group_comment
;
The symmetry employed for this shelxl refinement is uniquely defined
by the following loop, which should always be used as a source of
symmetry information in preference to the above space-group names.
They are only intended as comments.
;
_shelx_estimated_absorpt_t_min 0.975
_shelx_estimated_absorpt_t_max 0.992

loop_
_space_group_symop_operation_xyz
'x, y, z'
'-x, -y, -z'

loop_
_atom_site_label
_atom_site_type_symbol
_atom_site_fract_x
_atom_site_fract_y
_atom_site_fract_z
_atom_site_U_iso_or_equiv
_atom_site_adp_type
_atom_site_occupancy
_atom_site_site_symmetry_order
_atom_site_calc_flag
_atom_site_refinement_flags_posn
_atom_site_refinement_flags_adp
C1 C 0.6737(3) 0.3324(2) 0.5101(2) 0.0188(9) Uani 1 1 d . .
C2 C 0.5795(3) 0.2971(3) 0.5092(2) 0.0203(9) Uani 1 1 d . .
C3 C 0.5778(3) 0.2221(3) 0.50175(19) 0.0193(9) Uani 1 1 d . .
C4 C 0.6712(3) 0.1802(3) 0.4997(2) 0.0182(9) Uani 1 1 d . .
C5 C 0.7595(3) 0.2195(3) 0.49771(18) 0.0176(9) Uani 1 1 d . .
C6 C 0.7612(3) 0.2928(3) 0.50155(19) 0.0188(9) Uani 1 1 d . .
C7 C 0.8488(3) 0.3269(2) 0.5096(2) 0.0195(9) Uani 1 1 d . .
C8 C 0.8173(3) 0.3934(3) 0.52404(19) 0.0198(9) Uani 1 1 d . .
C9 C 0.8684(4) 0.4485(3) 0.5400(2) 0.0226(10) Uani 1 1 d . .
H9 H 0.9388 0.4470 0.5402 0.027 Uiso 1 1 calc R U
C10 C 0.8168(4) 0.5053(3) 0.5555(2) 0.0275(10) Uani 1 1 d . .
H10 H 0.8524 0.5419 0.5668 0.033 Uiso 1 1 calc R U
C11 C 0.7129(4) 0.5091(3) 0.5548(2) 0.0259(10) Uani 1 1 d . .
H11 H 0.6787 0.5485 0.5652 0.031 Uiso 1 1 calc R U
C12 C 0.6599(4) 0.4567(3) 0.5393(2) 0.0237(10) Uani 1 1 d . .
H12 H 0.5895 0.4606 0.5386 0.028 Uiso 1 1 calc R U
C13 C 0.7086(3) 0.3969(3) 0.52420(19) 0.0211(9) Uani 1 1 d . .
C14 C 0.8453(3) 0.1711(3) 0.50414(19) 0.0184(9) Uani 1 1 d . .
C15 C 0.8111(3) 0.0941(3) 0.51446(19) 0.0194(9) Uani 1 1 d . .
C16 C 0.8571(4) 0.0193(3) 0.5310(2) 0.0223(9) Uani 1 1 d . .
H16 H 0.9272 0.0143 0.5355 0.027 Uiso 1 1 calc R U
C17 C 0.8039(4) -0.0473(3) 0.5409(2) 0.0250(10) Uani 1 1 d . .
H17 H 0.8371 -0.0975 0.5522 0.030 Uiso 1 1 calc R U
C18 C 0.7001(4) -0.0408(3) 0.5343(2) 0.0260(10) Uani 1 1 d . .
H18 H 0.6636 -0.0868 0.5402 0.031 Uiso 1 1 calc R U
C19 C 0.6508(4) 0.0312(3) 0.5195(2) 0.0237(10) Uani 1 1 d . .
H19 H 0.5806 0.0340 0.5155 0.028 Uiso 1 1 calc R U
C20 C 0.7013(3) 0.1001(3) 0.5102(2) 0.0206(9) Uani 1 1 d . .
C21 C 0.4877(3) 0.3315(3) 0.5167(2) 0.0228(10) Uani 1 1 d . .
H21 H 0.4873 0.3798 0.5231 0.027 Uiso 1 1 calc R U
C22 C 0.3987(4) 0.2975(3) 0.5152(2) 0.0271(10) Uani 1 1 d . .
H22 H 0.3386 0.3217 0.5217 0.033 Uiso 1 1 calc R U
C23 C 0.3963(4) 0.2284(3) 0.5043(2) 0.0283(11) Uani 1 1 d . .
H23 H 0.3346 0.2064 0.5012 0.034 Uiso 1 1 calc R U
C24 C 0.4849(3) 0.1913(3) 0.4979(2) 0.0226(9) Uani 1 1 d . .
H24 H 0.4826 0.1437 0.4906 0.027 Uiso 1 1 calc R U
C25 C 0.9416(3) 0.2827(3) 0.51206(18) 0.0190(9) Uani 1 1 d . .
C26 C 0.9398(3) 0.2049(3) 0.50979(19) 0.0189(9) Uani 1 1 d . .
C27 C 1.0304(3) 0.1616(3) 0.5168(2) 0.0222(9) Uani 1 1 d . .
H27 H 1.0302 0.1106 0.5151 0.027 Uiso 1 1 calc R U
C28 C 1.1189(3) 0.1908(3) 0.5261(2) 0.0243(10) Uani 1 1 d . .
H28 H 1.1784 0.1597 0.5313 0.029 Uiso 1 1 calc R U
C29 C 1.1209(3) 0.2648(3) 0.5278(2) 0.0256(10) Uani 1 1 d . .
H29 H 1.1820 0.2850 0.5343 0.031 Uiso 1 1 calc R U
C30 C 1.0336(3) 0.3107(3) 0.5200(2) 0.0223(9) Uani 1 1 d . .
H30 H 1.0369 0.3625 0.5201 0.027 Uiso 1 1 calc R U
C31 C 0.7414(3) 0.2878(3) -0.01038(19) 0.0183(9) Uani 1 1 d . .
C32 C 0.7416(3) 0.2100(3) -0.00531(18) 0.0174(9) Uani 1 1 d . .
C33 C 0.8292(3) 0.1629(2) 0.00368(18) 0.0166(8) Uani 1 1 d . .
C34 C 0.9230(3) 0.2012(3) 0.00137(19) 0.0192(9) Uani 1 1 d . .
C35 C 0.9229(3) 0.2839(3) -0.0069(2) 0.0202(9) Uani 1 1 d . .
C36 C 0.8293(3) 0.3261(2) -0.00858(19) 0.0176(9) Uani 1 1 d . .
C37 C 0.7978(3) 0.3945(3) 0.00340(19) 0.0195(9) Uani 1 1 d . .
C38 C 0.8488(4) 0.4521(3) 0.0155(2) 0.0230(10) Uani 1 1 d . .
H38 H 0.9189 0.4539 0.0113 0.028 Uiso 1 1 calc R U
C39 C 0.7981(4) 0.5074(3) 0.0338(2) 0.0249(10) Uani 1 1 d . .
H39 H 0.8340 0.5459 0.0425 0.030 Uiso 1 1 calc R U
C40 C 0.6945(4) 0.5062(3) 0.0396(2) 0.0257(10) Uani 1 1 d . .
H40 H 0.6609 0.5435 0.0527 0.031 Uiso 1 1 calc R U
C41 C 0.6412(3) 0.4518(3) 0.0264(2) 0.0208(9) Uani 1 1 d . .
H41 H 0.5710 0.4525 0.0299 0.025 Uiso 1 1 calc R U
C42 C 0.6890(3) 0.3949(3) 0.00774(19) 0.0204(9) Uani 1 1 d . .
C43 C 0.6552(3) 0.3279(2) -0.00320(19) 0.0179(9) Uani 1 1 d . .
C44 C 0.6552(3) 0.1666(3) 0.00428(19) 0.0191(9) Uani 1 1 d . .
C45 C 0.6885(4) 0.0860(3) 0.0204(2) 0.0219(9) Uani 1 1 d . .
C46 C 0.6389(4) 0.0140(3) 0.0393(2) 0.0246(10) Uani 1 1 d . .
H46 H 0.5685 0.0142 0.0399 0.030 Uiso 1 1 calc R U
C47 C 0.6932(4) -0.0581(3) 0.0573(2) 0.0274(10) Uani 1 1 d . .
H47 H 0.6590 -0.1066 0.0701 0.033 Uiso 1 1 calc R U
C48 C 0.7955(4) -0.0600(3) 0.0567(2) 0.0269(10) Uani 1 1 d . .
H48 H 0.8305 -0.1097 0.0693 0.032 Uiso 1 1 calc R U
C49 C 0.8478(4) 0.0092(3) 0.0381(2) 0.0228(9) Uani 1 1 d . .
H49 H 0.9182 0.0067 0.0372 0.027 Uiso 1 1 calc R U
C50 C 0.7977(3) 0.0835(3) 0.0203(2) 0.0209(9) Uani 1 1 d . .
C51 C 0.5617(3) 0.2877(3) 0.00387(19) 0.0190(9) Uani 1 1 d . .
C52 C 0.4703(3) 0.3230(3) 0.0118(2) 0.0223(9) Uani 1 1 d . .
H52 H 0.4695 0.3758 0.0102 0.027 Uiso 1 1 calc R U
C53 C 0.3825(3) 0.2833(3) 0.0218(2) 0.0257(10) Uani 1 1 d . .
H53 H 0.3228 0.3078 0.0283 0.031 Uiso 1 1 calc R U
C54 C 0.3819(3) 0.2074(3) 0.0222(2) 0.0258(10) Uani 1 1 d . .
H54 H 0.3212 0.1803 0.0282 0.031 Uiso 1 1 calc R U
C55 C 0.4694(3) 0.1706(3) 0.0141(2) 0.0233(10) Uani 1 1 d . .
H55 H 0.4671 0.1188 0.0139 0.028 Uiso 1 1 calc R U
C56 C 0.5617(3) 0.2077(3) 0.00605(19) 0.0198(9) Uani 1 1 d . .
C57 C 1.0147(3) 0.3205(3) -0.0123(2) 0.0236(10) Uani 1 1 d . .
H57 H 1.0157 0.3753 -0.0197 0.028 Uiso 1 1 calc R U
C58 C 1.1046(4) 0.2780(3) -0.0070(2) 0.0256(10) Uani 1 1 d . .
H58 H 1.1656 0.3040 -0.0106 0.031 Uiso 1 1 calc R U
C59 C 1.1044(4) 0.1992(3) 0.0034(2) 0.0255(10) Uani 1 1 d . .
H59 H 1.1655 0.1702 0.0079 0.031 Uiso 1 1 calc R U
C60 C 1.0160(3) 0.1614(3) 0.0074(2) 0.0207(9) Uani 1 1 d . .
H60 H 1.0178 0.1065 0.0145 0.025 Uiso 1 1 calc R U
C61 C 0.7492(6) -0.0109(5) 0.8795(4) 0.080(3) Uani 1 1 d . .
H61A H 0.7865 -0.0077 0.9153 0.096 Uiso 1 1 calc R U
H61B H 0.7380 -0.0678 0.8894 0.096 Uiso 1 1 calc R U
C62 C 0.6560(6) 0.0291(4) 0.8746(3) 0.0555(19) Uani 1 1 d . .
H62A H 0.6087 0.0078 0.8529 0.067 Uiso 1 1 calc R U
H62B H 0.6303 0.0177 0.9178 0.067 Uiso 1 1 calc R U
C63 C 0.5775(5) 0.1530(5) 0.8526(3) 0.0524(17) Uani 1 1 d . .
H63A H 0.5175 0.1391 0.8360 0.079 Uiso 1 1 calc R U
H63B H 0.5876 0.2103 0.8311 0.079 Uiso 1 1 calc R U
H63C H 0.5700 0.1391 0.8983 0.079 Uiso 1 1 calc R U
C64 C 0.8933(6) -0.0255(4) 0.8231(3) 0.0514(16) Uani 1 1 d . .
H64A H 0.9368 -0.0306 0.8585 0.077 Uiso 1 1 calc R U
H64B H 0.9283 0.0013 0.7830 0.077 Uiso 1 1 calc R U
H64C H 0.8744 -0.0785 0.8268 0.077 Uiso 1 1 calc R U
C65 C 0.7841(5) 0.3044(3) 0.7761(3) 0.0388(13) Uani 1 1 d . .
H65A H 0.7401 0.3437 0.7841 0.047 Uiso 1 1 calc R U
H65B H 0.8396 0.3330 0.7489 0.047 Uiso 1 1 calc R U
C66 C 0.8234(4) 0.2438(3) 0.8376(2) 0.0332(12) Uani 1 1 d . .
H66A H 0.8669 0.2691 0.8583 0.040 Uiso 1 1 calc R U
H66B H 0.7682 0.2187 0.8667 0.040 Uiso 1 1 calc R U
C67 C 0.7003(5) 0.3171(3) 0.6834(3) 0.0409(13) Uani 1 1 d . .
H67A H 0.6536 0.3575 0.6865 0.061 Uiso 1 1 calc R U
H67B H 0.6679 0.2870 0.6622 0.061 Uiso 1 1 calc R U
H67C H 0.7585 0.3430 0.6590 0.061 Uiso 1 1 calc R U
C68 C 0.9387(4) 0.1343(3) 0.8726(2) 0.0328(11) Uani 1 1 d . .
H68A H 0.9831 0.1658 0.8865 0.049 Uiso 1 1 calc R U
H68B H 0.9781 0.0988 0.8582 0.049 Uiso 1 1 calc R U
H68C H 0.8966 0.1027 0.9082 0.049 Uiso 1 1 calc R U
C69 C 0.8463(4) 0.1443(4) 0.6512(2) 0.0370(12) Uani 1 1 d . .
H69A H 0.8947 0.1198 0.6310 0.044 Uiso 1 1 calc R U
H69B H 0.8302 0.1992 0.6207 0.044 Uiso 1 1 calc R U
C70 C 0.7553(5) 0.0973(4) 0.6680(3) 0.0407(13) Uani 1 1 d . .
H70A H 0.7215 0.0997 0.6292 0.049 Uiso 1 1 calc R U
H70B H 0.7722 0.0409 0.6946 0.049 Uiso 1 1 calc R U
C71 C 0.5911(5) 0.1139(5) 0.6996(3) 0.0565(18) Uani 1 1 d . .
H71A H 0.5687 0.1359 0.6554 0.085 Uiso 1 1 calc R U
H71B H 0.5516 0.1381 0.7238 0.085 Uiso 1 1 calc R U
H71C H 0.5829 0.0562 0.7179 0.085 Uiso 1 1 calc R U
C72 C 0.9707(5) 0.1971(4) 0.6921(3) 0.0493(16) Uani 1 1 d . .
H72A H 1.0198 0.1784 0.6689 0.074 Uiso 1 1 calc R U
H72B H 1.0008 0.1964 0.7310 0.074 Uiso 1 1 calc R U
H72C H 0.9483 0.2515 0.6655 0.074 Uiso 1 1 calc R U
C73 C 0.7769(4) 0.1689(3) 0.3520(2) 0.0271(10) Uani 1 1 d . .
H73A H 0.7625 0.1841 0.3882 0.033 Uiso 1 1 calc R U
H73B H 0.8095 0.2138 0.3184 0.033 Uiso 1 1 calc R U
C74 C 0.8431(4) 0.0958(3) 0.3728(2) 0.0323(11) Uani 1 1 d . .
H74A H 0.9079 0.1067 0.3872 0.039 Uiso 1 1 calc R U
H74B H 0.8125 0.0519 0.4083 0.039 Uiso 1 1 calc R U
C75 C 0.6071(4) 0.2027(3) 0.3289(3) 0.0350(12) Uani 1 1 d . .
H75A H 0.5944 0.1977 0.3724 0.053 Uiso 1 1 calc R U
H75B H 0.5477 0.1886 0.3119 0.053 Uiso 1 1 calc R U
H75C H 0.6238 0.2578 0.3026 0.053 Uiso 1 1 calc R U
C76 C 0.9317(4) 0.0129(4) 0.3313(3) 0.0396(13) Uani 1 1 d . .
H76A H 0.9954 0.0323 0.3385 0.059 Uiso 1 1 calc R U
H76B H 0.9371 -0.0017 0.2946 0.059 Uiso 1 1 calc R U
H76C H 0.9137 -0.0337 0.3689 0.059 Uiso 1 1 calc R U
C77 C 0.6784(5) -0.0724(3) 0.3340(3) 0.0416(14) Uani 1 1 d . .
H77A H 0.6389 -0.1202 0.3562 0.050 Uiso 1 1 calc R U
H77B H 0.7347 -0.0730 0.3616 0.050 Uiso 1 1 calc R U
C78 C 0.7156(5) -0.0718(3) 0.2724(3) 0.0466(15) Uani 1 1 d . .
H78A H 0.7634 -0.1168 0.2800 0.056 Uiso 1 1 calc R U
H78B H 0.6597 -0.0776 0.2470 0.056 Uiso 1 1 calc R U
C79 C 0.5646(6) -0.0034(4) 0.3745(3) 0.0477(16) Uani 1 1 d . .
H79A H 0.5228 -0.0502 0.3906 0.072 Uiso 1 1 calc R U
H79B H 0.5227 0.0450 0.3621 0.072 Uiso 1 1 calc R U
H79C H 0.6110 -0.0054 0.4077 0.072 Uiso 1 1 calc R U
C80 C 0.7986(5) 0.0081(4) 0.1784(3) 0.0430(14) Uani 1 1 d . .
H80A H 0.8550 -0.0292 0.1841 0.065 Uiso 1 1 calc R U
H80B H 0.8200 0.0626 0.1544 0.065 Uiso 1 1 calc R U
H80C H 0.7457 -0.0043 0.1551 0.065 Uiso 1 1 calc R U
C81 C 0.6331(5) 0.2272(5) 0.1640(4) 0.071(2) Uani 1 1 d . .
H81A H 0.5898 0.2460 0.1260 0.086 Uiso 1 1 calc R U
H81B H 0.6248 0.2658 0.1843 0.086 Uiso 1 1 calc R U
C82 C 0.7310(5) 0.2285(5) 0.1441(4) 0.071(3) Uani 1 1 d . .
H82A H 0.7520 0.2844 0.1245 0.086 Uiso 1 1 calc R U
H82B H 0.7353 0.2060 0.1113 0.086 Uiso 1 1 calc R U
C83 C 0.8972(5) 0.1966(4) 0.1776(3) 0.0509(16) Uani 1 1 d . .
H83A H 0.9104 0.1838 0.1405 0.076 Uiso 1 1 calc R U
H83B H 0.9384 0.1617 0.2132 0.076 Uiso 1 1 calc R U
H83C H 0.9130 0.2522 0.1676 0.076 Uiso 1 1 calc R U
C84 C 0.5447(6) 0.1132(5) 0.1775(4) 0.063(2) Uani 1 1 d . .
H84A H 0.4907 0.1483 0.1527 0.095 Uiso 1 1 calc R U
H84B H 0.5170 0.0654 0.2100 0.095 Uiso 1 1 calc R U
H84C H 0.5880 0.0978 0.1494 0.095 Uiso 1 1 calc R U
C85 C 0.2882(5) 0.5899(3) 0.7121(3) 0.0373(13) Uani 1 1 d . .
H85A H 0.3440 0.5951 0.7378 0.045 Uiso 1 1 calc R U
H85B H 0.2443 0.6379 0.7008 0.045 Uiso 1 1 calc R U
C86 C 0.3270(4) 0.5822(3) 0.6530(3) 0.0355(12) Uani 1 1 d . .
H86A H 0.2714 0.5821 0.6252 0.043 Uiso 1 1 calc R U
H86B H 0.3701 0.6271 0.6292 0.043 Uiso 1 1 calc R U
C87 C 0.1957(5) 0.5230(4) 0.8049(3) 0.0461(15) Uani 1 1 d . .
H87A H 0.2504 0.5262 0.8315 0.069 Uiso 1 1 calc R U
H87B H 0.1589 0.4746 0.8276 0.069 Uiso 1 1 calc R U
H87C H 0.1511 0.5697 0.7950 0.069 Uiso 1 1 calc R U
C88 C 0.4383(4) 0.4999(3) 0.6235(2) 0.0338(12) Uani 1 1 d . .
H88A H 0.3932 0.4989 0.5907 0.051 Uiso 1 1 calc R U
H88B H 0.4778 0.4501 0.6403 0.051 Uiso 1 1 calc R U
H88C H 0.4826 0.5448 0.6052 0.051 Uiso 1 1 calc R U
C89 C 0.1826(5) 0.4004(4) 0.6235(3) 0.0436(14) Uani 1 1 d . .
H89A H 0.2206 0.4378 0.5876 0.052 Uiso 1 1 calc R U
H89B H 0.1203 0.3889 0.6068 0.052 Uiso 1 1 calc R U
C90 C 0.2421(5) 0.3252(4) 0.6563(3) 0.0441(14) Uani 1 1 d . .
H90A H 0.2008 0.2850 0.6882 0.053 Uiso 1 1 calc R U
H90B H 0.2654 0.3034 0.6251 0.053 Uiso 1 1 calc R U
C91 C 0.0871(4) 0.4972(4) 0.6458(3) 0.0440(14) Uani 1 1 d . .
H91A H 0.1079 0.5371 0.6049 0.066 Uiso 1 1 calc R U
H91B H 0.0786 0.5221 0.6764 0.066 Uiso 1 1 calc R U
H91C H 0.0241 0.4751 0.6406 0.066 Uiso 1 1 calc R U
C92 C 0.3990(5) 0.2803(4) 0.7045(3) 0.0469(15) Uani 1 1 d . .
H92A H 0.3710 0.2310 0.7348 0.070 Uiso 1 1 calc R U
H92B H 0.4545 0.2952 0.7245 0.070 Uiso 1 1 calc R U
H92C H 0.4228 0.2722 0.6670 0.070 Uiso 1 1 calc R U
C93 C 0.2768(4) 0.2850(3) 0.8544(2) 0.0352(12) Uani 1 1 d . .
H93A H 0.2994 0.2447 0.8381 0.042 Uiso 1 1 calc R U
H93B H 0.2441 0.2574 0.8959 0.042 Uiso 1 1 calc R U
C94 C 0.3618(4) 0.3291(3) 0.8620(2) 0.0382(13) Uani 1 1 d . .
H94A H 0.3398 0.3666 0.8814 0.046 Uiso 1 1 calc R U
H94B H 0.4122 0.2916 0.8901 0.046 Uiso 1 1 calc R U
C95 C 0.1150(5) 0.3092(4) 0.8119(3) 0.0488(16) Uani 1 1 d . .
H95A H 0.1224 0.2603 0.8041 0.073 Uiso 1 1 calc R U
H95B H 0.0725 0.3478 0.7791 0.073 Uiso 1 1 calc R U
H95C H 0.0848 0.2969 0.8536 0.073 Uiso 1 1 calc R U
C96 C 0.4876(5) 0.4129(4) 0.8064(3) 0.0560(18) Uani 1 1 d . .
H96A H 0.4676 0.4524 0.8237 0.084 Uiso 1 1 calc R U
H96B H 0.5174 0.4399 0.7645 0.084 Uiso 1 1 calc R U
H96C H 0.5361 0.3750 0.8349 0.084 Uiso 1 1 calc R U
C97 C 0.8645(4) 0.6955(3) 0.6329(2) 0.0351(12) Uani 1 1 d . .
H97A H 0.9167 0.6857 0.6060 0.042 Uiso 1 1 calc R U
H97B H 0.8443 0.7526 0.6138 0.042 Uiso 1 1 calc R U
C98 C 0.7791(4) 0.6463(3) 0.6367(2) 0.0360(12) Uani 1 1 d . .
H98A H 0.7501 0.6610 0.5940 0.043 Uiso 1 1 calc R U
H98B H 0.8003 0.5895 0.6531 0.043 Uiso 1 1 calc R U
C99 C 0.6142(5) 0.6274(4) 0.6743(3) 0.0458(15) Uani 1 1 d . .
H99A H 0.5876 0.6542 0.6313 0.069 Uiso 1 1 calc R U
H99B H 0.5682 0.6360 0.7046 0.069 Uiso 1 1 calc R U
H99C H 0.6223 0.5702 0.6846 0.069 Uiso 1 1 calc R U
C100 C 0.9873(5) 0.7198(4) 0.6945(3) 0.0525(17) Uani 1 1 d . .
H10A H 1.0380 0.7103 0.6672 0.079 Uiso 1 1 calc R U
H10B H 1.0134 0.7028 0.7377 0.079 Uiso 1 1 calc R U
H10C H 0.9693 0.7767 0.6781 0.079 Uiso 1 1 calc R U
C101 C 0.6725(4) 0.5341(3) 0.8651(2) 0.0332(12) Uani 1 1 d . .
H10D H 0.6103 0.5060 0.8819 0.040 Uiso 1 1 calc R U
H10E H 0.7067 0.5420 0.9001 0.040 Uiso 1 1 calc R U
C102 C 0.7385(4) 0.4859(3) 0.8387(2) 0.0309(11) Uani 1 1 d . .
H10F H 0.7625 0.4364 0.8735 0.037 Uiso 1 1 calc R U
H10G H 0.7007 0.4712 0.8084 0.037 Uiso 1 1 calc R U
C103 C 0.5738(4) 0.6519(3) 0.8313(2) 0.0388(13) Uani 1 1 d . .
H10H H 0.5116 0.6237 0.8364 0.058 Uiso 1 1 calc R U
H10I H 0.5659 0.7052 0.7975 0.058 Uiso 1 1 calc R U
H10J H 0.5906 0.6566 0.8711 0.058 Uiso 1 1 calc R U
C104 C 0.8962(5) 0.4870(4) 0.7937(4) 0.0497(16) Uani 1 1 d . .
H10K H 0.9200 0.4443 0.8329 0.075 Uiso 1 1 calc R U
H10L H 0.9511 0.5217 0.7730 0.075 Uiso 1 1 calc R U
H10M H 0.8705 0.4637 0.7652 0.075 Uiso 1 1 calc R U
C105 C 0.7870(5) 0.8039(3) 0.7851(3) 0.0444(14) Uani 1 1 d . .
H10N H 0.7430 0.8405 0.7966 0.053 Uiso 1 1 calc R U
H10O H 0.8435 0.8344 0.7606 0.053 Uiso 1 1 calc R U
C106 C 0.8239(5) 0.7373(4) 0.8437(3) 0.0435(14) Uani 1 1 d . .
H10P H 0.8680 0.7577 0.8678 0.052 Uiso 1 1 calc R U
H10Q H 0.7676 0.7111 0.8712 0.052 Uiso 1 1 calc R U
C107 C 0.6924(5) 0.8318(4) 0.6930(3) 0.0464(15) Uani 1 1 d . .
H10R H 0.6441 0.8643 0.7052 0.070 Uiso 1 1 calc R U
H10S H 0.6592 0.8070 0.6679 0.070 Uiso 1 1 calc R U
H10T H 0.7451 0.8656 0.6677 0.070 Uiso 1 1 calc R U
C108 C 0.9305(5) 0.6235(3) 0.8764(3) 0.0434(14) Uani 1 1 d . .
H10U H 0.9800 0.6493 0.8922 0.065 Uiso 1 1 calc R U
H10V H 0.9637 0.5854 0.8617 0.065 Uiso 1 1 calc R U
H10W H 0.8843 0.5953 0.9106 0.065 Uiso 1 1 calc R U
Li1 Li 0.7760(7) 0.1449(5) 0.7724(4) 0.0302(18) Uani 1 1 d . .
Li2 Li 0.7204(7) 0.0957(5) 0.2659(4) 0.0302(18) Uani 1 1 d . .
Li3 Li 0.2857(7) 0.4203(5) 0.7317(4) 0.0301(18) Uani 1 1 d . .
Li4 Li 0.7820(7) 0.6552(5) 0.7608(4) 0.0307(18) Uani 1 1 d . .
O1 O 0.6602(3) 0.1106(3) 0.84186(19) 0.0455(10) Uani 1 1 d . .
O2 O 0.8071(3) 0.0198(2) 0.82447(18) 0.0436(10) Uani 1 1 d . .
O3 O 0.7305(3) 0.2644(2) 0.74526(16) 0.0338(8) Uani 1 1 d . .
O4 O 0.8781(3) 0.1862(2) 0.82205(16) 0.0303(8) Uani 1 1 d . .
O5 O 0.6919(3) 0.1306(2) 0.70217(17) 0.0365(9) Uani 1 1 d . .
O6 O 0.8883(3) 0.1462(2) 0.70796(15) 0.0338(8) Uani 1 1 d . .
O7 O 0.6874(3) 0.1508(2) 0.32864(16) 0.0292(8) Uani 1 1 d . .
O8 O 0.8566(3) 0.0745(2) 0.31925(16) 0.0330(8) Uani 1 1 d . .
O9 O 0.6192(3) -0.0032(2) 0.32025(16) 0.0372(9) Uani 1 1 d . .
O10 O 0.7623(3) 0.0013(2) 0.23927(17) 0.0379(9) Uani 1 1 d . .
O11 O 0.5997(3) 0.1531(2) 0.20649(16) 0.0353(9) Uani 1 1 d . .
O12 O 0.7960(3) 0.1850(2) 0.19428(16) 0.0361(9) Uani 1 1 d . .
O13 O 0.3822(3) 0.5086(2) 0.67357(16) 0.0312(8) Uani 1 1 d . .
O14 O 0.2346(3) 0.5209(2) 0.74720(16) 0.0339(8) Uani 1 1 d . .
O15 O 0.1611(3) 0.4346(2) 0.66848(17) 0.0359(9) Uani 1 1 d . .
O16 O 0.3245(3) 0.3424(2) 0.68619(18) 0.0367(9) Uani 1 1 d . .
O17 O 0.4031(3) 0.3717(2) 0.80097(16) 0.0355(9) Uani 1 1 d . .
O18 O 0.2081(3) 0.3411(2) 0.81044(16) 0.0346(8) Uani 1 1 d . .
O19 O 0.6511(3) 0.6088(2) 0.81482(16) 0.0323(8) Uani 1 1 d . .
O20 O 0.8190(3) 0.5324(2) 0.80808(18) 0.0345(8) Uani 1 1 d . .
O21 O 0.8766(3) 0.6828(2) 0.82458(16) 0.0363(9) Uani 1 1 d . .
O22 O 0.7340(3) 0.7719(2) 0.74808(17) 0.0357(9) Uani 1 1 d . .
O23 O 0.7070(3) 0.6588(2) 0.67809(16) 0.0340(8) Uani 1 1 d . .
O24 O 0.9016(3) 0.6756(2) 0.69523(16) 0.0364(9) Uani 1 1 d . .

loop_
_atom_site_aniso_label
_atom_site_aniso_U_11
_atom_site_aniso_U_22
_atom_site_aniso_U_33
_atom_site_aniso_U_23
_atom_site_aniso_U_13
_atom_site_aniso_U_12
C1 0.020(2) 0.018(2) 0.0140(19) -0.0021(16) 0.0015(16) 0.0012(17)
C2 0.020(2) 0.025(2) 0.013(2) -0.0047(17) 0.0002(16) -0.0006(17)
C3 0.014(2) 0.028(2) 0.0121(19) -0.0045(17) -0.0022(15) -0.0003(17)
C4 0.017(2) 0.023(2) 0.015(2) -0.0076(16) 0.0008(16) -0.0023(17)
C5 0.018(2) 0.026(2) 0.0068(18) -0.0043(16) -0.0008(15) -0.0011(17)
C6 0.022(2) 0.023(2) 0.0085(18) -0.0026(16) 0.0024(15) -0.0006(17)
C7 0.025(2) 0.019(2) 0.0133(19) -0.0054(16) 0.0006(16) -0.0045(17)
C8 0.024(2) 0.023(2) 0.0083(18) -0.0021(16) 0.0022(16) -0.0036(17)
C9 0.027(3) 0.025(2) 0.014(2) -0.0050(17) 0.0042(17) -0.0079(18)
C10 0.038(3) 0.023(2) 0.021(2) -0.0083(18) 0.001(2) -0.009(2)
C11 0.034(3) 0.022(2) 0.021(2) -0.0073(18) 0.0020(19) 0.0001(19)
C12 0.028(3) 0.026(2) 0.016(2) -0.0064(18) -0.0006(18) 0.0018(19)
C13 0.026(2) 0.024(2) 0.0079(18) -0.0004(16) 0.0006(16) -0.0004(18)
C14 0.018(2) 0.027(2) 0.0123(19) -0.0092(17) -0.0006(16) 0.0011(17)
C15 0.023(2) 0.027(2) 0.0079(18) -0.0066(16) -0.0021(16) 0.0004(18)
C16 0.027(2) 0.027(2) 0.014(2) -0.0092(17) 0.0001(17) 0.0018(19)
C17 0.032(3) 0.026(2) 0.018(2) -0.0090(18) 0.0008(18) -0.0001(19)
C18 0.034(3) 0.023(2) 0.022(2) -0.0095(18) 0.0024(19) -0.008(2)
C19 0.028(3) 0.028(2) 0.016(2) -0.0089(18) -0.0003(18) -0.0030(19)
C20 0.021(2) 0.028(2) 0.014(2) -0.0092(17) 0.0020(16) -0.0046(18)
C21 0.025(2) 0.023(2) 0.018(2) -0.0048(17) 0.0034(17) 0.0003(18)
C22 0.020(2) 0.033(3) 0.022(2) -0.0034(19) 0.0029(18) 0.0015(19)
C23 0.013(2) 0.030(2) 0.033(3) -0.003(2) 0.0007(19) -0.0047(18)
C24 0.019(2) 0.026(2) 0.021(2) -0.0064(18) -0.0017(17) -0.0037(18)
C25 0.021(2) 0.027(2) 0.0065(18) -0.0034(16) 0.0009(15) -0.0034(18)
C26 0.019(2) 0.027(2) 0.0069(18) -0.0027(16) 0.0011(15) -0.0017(17)
C27 0.023(2) 0.027(2) 0.014(2) -0.0048(17) 0.0022(17) -0.0014(18)
C28 0.015(2) 0.038(3) 0.016(2) -0.0061(19) 0.0024(16) -0.0019(19)
C29 0.018(2) 0.040(3) 0.018(2) -0.0087(19) 0.0037(17) -0.0078(19)
C30 0.027(2) 0.027(2) 0.014(2) -0.0079(17) 0.0047(17) -0.0082(19)
C31 0.017(2) 0.026(2) 0.0085(18) -0.0033(16) -0.0004(15) -0.0025(17)
C32 0.017(2) 0.027(2) 0.0064(18) -0.0055(16) -0.0006(15) -0.0021(17)
C33 0.018(2) 0.023(2) 0.0086(18) -0.0056(16) -0.0022(15) 0.0016(16)
C34 0.019(2) 0.029(2) 0.0084(18) -0.0058(16) 0.0014(15) -0.0036(18)
C35 0.020(2) 0.027(2) 0.0121(19) -0.0064(17) 0.0000(16) -0.0024(18)
C36 0.016(2) 0.020(2) 0.014(2) -0.0044(16) -0.0002(16) -0.0026(16)
C37 0.023(2) 0.022(2) 0.0089(19) -0.0006(16) -0.0027(16) -0.0011(17)
C38 0.024(2) 0.019(2) 0.021(2) -0.0031(17) 0.0022(18) -0.0022(18)
C39 0.032(3) 0.024(2) 0.018(2) -0.0068(18) -0.0017(18) -0.0057(19)
C40 0.031(3) 0.024(2) 0.020(2) -0.0070(18) -0.0013(19) 0.0034(19)
C41 0.018(2) 0.024(2) 0.018(2) -0.0055(17) -0.0018(16) 0.0015(17)
C42 0.021(2) 0.023(2) 0.0101(19) 0.0012(16) -0.0011(16) -0.0011(17)
C43 0.018(2) 0.023(2) 0.0098(19) -0.0022(16) 0.0008(15) -0.0003(17)
C44 0.023(2) 0.023(2) 0.0124(19) -0.0069(16) -0.0009(16) -0.0047(17)
C45 0.027(2) 0.027(2) 0.012(2) -0.0076(17) -0.0010(17) -0.0036(18)
C46 0.029(3) 0.027(2) 0.017(2) -0.0069(18) -0.0033(18) -0.0031(19)
C47 0.035(3) 0.026(2) 0.020(2) -0.0067(18) -0.0002(19) -0.006(2)
C48 0.038(3) 0.026(2) 0.017(2) -0.0092(18) -0.0004(19) 0.001(2)
C49 0.029(3) 0.023(2) 0.017(2) -0.0094(17) -0.0003(18) 0.0003(19)
C50 0.021(2) 0.030(2) 0.0124(19) -0.0088(17) -0.0023(16) -0.0012(18)
C51 0.015(2) 0.029(2) 0.0076(18) -0.0014(16) -0.0036(15) -0.0013(17)
C52 0.020(2) 0.028(2) 0.017(2) -0.0079(18) -0.0022(17) -0.0005(18)
C53 0.011(2) 0.041(3) 0.020(2) -0.006(2) 0.0004(17) 0.0003(19)
C54 0.012(2) 0.038(3) 0.020(2) -0.0027(19) -0.0019(17) -0.0065(19)
C55 0.020(2) 0.026(2) 0.019(2) -0.0031(18) -0.0017(17) -0.0049(18)
C56 0.016(2) 0.030(2) 0.0098(19) -0.0036(16) -0.0026(15) -0.0029(17)
C57 0.021(2) 0.026(2) 0.024(2) -0.0103(19) 0.0017(18) -0.0043(18)
C58 0.018(2) 0.039(3) 0.023(2) -0.016(2) -0.0010(18) -0.005(2)
C59 0.019(2) 0.040(3) 0.020(2) -0.014(2) -0.0030(17) 0.001(2)
C60 0.019(2) 0.027(2) 0.015(2) -0.0073(17) -0.0020(16) 0.0008(18)
C61 0.070(5) 0.053(4) 0.073(6) 0.022(4) 0.012(4) -0.013(4)
C62 0.075(5) 0.056(4) 0.034(3) -0.015(3) 0.022(3) -0.034(4)
C63 0.039(4) 0.086(5) 0.033(3) -0.024(3) 0.003(3) -0.004(3)
C64 0.071(5) 0.037(3) 0.042(3) -0.011(3) -0.012(3) 0.007(3)
C65 0.057(4) 0.030(3) 0.029(3) -0.011(2) -0.006(2) 0.001(2)
C66 0.043(3) 0.035(3) 0.025(3) -0.015(2) -0.003(2) -0.001(2)
C67 0.046(3) 0.042(3) 0.023(3) 0.001(2) -0.005(2) -0.003(3)
C68 0.037(3) 0.040(3) 0.019(2) -0.009(2) -0.002(2) -0.003(2)
C69 0.044(3) 0.051(3) 0.015(2) -0.013(2) 0.002(2) -0.004(3)
C70 0.059(4) 0.047(3) 0.020(3) -0.017(2) -0.001(2) -0.005(3)
C71 0.040(4) 0.091(5) 0.045(4) -0.033(4) -0.002(3) -0.014(3)
C72 0.041(4) 0.074(4) 0.035(3) -0.022(3) 0.015(3) -0.022(3)
C73 0.038(3) 0.025(2) 0.017(2) -0.0064(18) -0.0013(19) -0.009(2)
C74 0.037(3) 0.039(3) 0.020(2) -0.010(2) -0.003(2) -0.005(2)
C75 0.038(3) 0.037(3) 0.032(3) -0.017(2) 0.001(2) -0.001(2)
C76 0.039(3) 0.047(3) 0.029(3) -0.013(2) -0.006(2) 0.013(3)
C77 0.054(4) 0.032(3) 0.031(3) -0.003(2) -0.003(3) -0.005(3)
C78 0.057(4) 0.031(3) 0.056(4) -0.022(3) 0.001(3) -0.002(3)
C79 0.079(5) 0.046(3) 0.019(3) -0.012(2) 0.013(3) -0.019(3)
C80 0.044(3) 0.063(4) 0.030(3) -0.026(3) 0.003(2) -0.003(3)
C81 0.051(4) 0.062(4) 0.058(5) 0.023(4) -0.016(3) -0.001(3)
C82 0.047(4) 0.077(5) 0.045(4) 0.025(4) -0.001(3) 0.000(4)
C83 0.045(4) 0.070(4) 0.028(3) -0.008(3) 0.006(3) -0.013(3)
C84 0.063(5) 0.065(4) 0.055(4) -0.015(3) -0.027(4) -0.009(4)
C85 0.052(4) 0.031(3) 0.026(3) -0.009(2) 0.000(2) -0.005(2)
C86 0.044(3) 0.028(3) 0.029(3) -0.004(2) 0.004(2) -0.005(2)
C87 0.056(4) 0.053(4) 0.031(3) -0.020(3) 0.012(3) -0.003(3)
C88 0.031(3) 0.041(3) 0.025(3) -0.008(2) 0.006(2) -0.005(2)
C89 0.054(4) 0.059(4) 0.020(3) -0.018(2) -0.012(2) -0.001(3)
C90 0.051(4) 0.053(3) 0.038(3) -0.028(3) -0.011(3) -0.002(3)
C91 0.033(3) 0.059(4) 0.032(3) -0.009(3) -0.008(2) 0.003(3)
C92 0.053(4) 0.045(3) 0.046(4) -0.023(3) -0.002(3) 0.006(3)
C93 0.044(3) 0.031(3) 0.021(2) -0.001(2) 0.003(2) -0.004(2)
C94 0.045(3) 0.043(3) 0.018(2) -0.003(2) -0.003(2) 0.003(2)
C95 0.047(4) 0.059(4) 0.034(3) -0.011(3) 0.004(3) -0.020(3)
C96 0.048(4) 0.061(4) 0.045(4) -0.004(3) -0.018(3) -0.019(3)
C97 0.039(3) 0.051(3) 0.013(2) -0.010(2) 0.006(2) -0.006(2)
C98 0.047(3) 0.045(3) 0.019(2) -0.016(2) 0.002(2) -0.006(3)
C99 0.041(3) 0.071(4) 0.025(3) -0.017(3) 0.002(2) -0.021(3)
C100 0.045(4) 0.077(5) 0.041(3) -0.027(3) 0.011(3) -0.028(3)
C101 0.044(3) 0.031(3) 0.018(2) -0.0022(19) 0.001(2) -0.009(2)
C102 0.041(3) 0.031(3) 0.016(2) -0.0026(19) -0.005(2) -0.007(2)
C103 0.045(3) 0.045(3) 0.021(2) -0.007(2) 0.006(2) 0.002(3)
C104 0.046(4) 0.036(3) 0.069(4) -0.022(3) 0.006(3) 0.001(3)
C105 0.064(4) 0.037(3) 0.039(3) -0.022(3) -0.005(3) -0.002(3)
C106 0.052(4) 0.053(3) 0.031(3) -0.022(3) -0.005(3) -0.003(3)
C107 0.053(4) 0.041(3) 0.036(3) -0.006(3) -0.008(3) 0.006(3)
C108 0.055(4) 0.039(3) 0.027(3) -0.003(2) -0.015(3) -0.008(3)
Li1 0.035(5) 0.037(4) 0.018(4) -0.010(3) -0.001(3) -0.007(4)
Li2 0.040(5) 0.032(4) 0.020(4) -0.011(3) -0.010(3) 0.002(4)
Li3 0.036(5) 0.031(4) 0.019(4) -0.004(3) -0.007(3) -0.007(4)
Li4 0.038(5) 0.033(4) 0.020(4) -0.008(3) 0.003(3) -0.008(4)
O1 0.035(2) 0.058(3) 0.030(2) -0.0031(18) 0.0106(17) -0.0052(19)
O2 0.066(3) 0.035(2) 0.0246(19) -0.0057(16) 0.0022(18) -0.0018(19)
O3 0.043(2) 0.0333(19) 0.0200(17) -0.0049(14) -0.0049(15) -0.0028(16)
O4 0.039(2) 0.0343(18) 0.0186(16) -0.0110(14) -0.0013(14) -0.0019(15)
O5 0.038(2) 0.052(2) 0.0216(18) -0.0159(16) -0.0004(15) -0.0113(18)
O6 0.037(2) 0.050(2) 0.0126(16) -0.0102(15) 0.0032(14) -0.0107(17)
O7 0.035(2) 0.0305(18) 0.0245(17) -0.0129(14) -0.0013(14) -0.0057(15)
O8 0.039(2) 0.0386(19) 0.0209(17) -0.0119(15) -0.0069(15) 0.0065(16)
O9 0.061(3) 0.0332(19) 0.0161(17) -0.0081(14) 0.0072(16) -0.0064(18)
O10 0.053(2) 0.041(2) 0.0221(18) -0.0138(16) 0.0020(16) -0.0057(18)
O11 0.036(2) 0.048(2) 0.0176(17) -0.0079(15) -0.0056(14) -0.0013(17)
O12 0.034(2) 0.046(2) 0.0172(17) 0.0006(15) -0.0012(14) -0.0076(16)
O13 0.037(2) 0.0331(18) 0.0186(17) -0.0044(14) 0.0028(14) -0.0027(15)
O14 0.046(2) 0.0340(19) 0.0208(17) -0.0102(14) 0.0052(15) -0.0058(16)
O15 0.039(2) 0.045(2) 0.0230(18) -0.0125(16) -0.0056(15) -0.0020(17)
O16 0.045(2) 0.0349(19) 0.031(2) -0.0142(16) -0.0094(16) 0.0001(17)
O17 0.037(2) 0.043(2) 0.0189(17) -0.0031(15) -0.0013(15) -0.0109(16)
O18 0.036(2) 0.039(2) 0.0201(17) -0.0022(15) -0.0015(15) -0.0089(16)
O19 0.039(2) 0.0335(18) 0.0176(16) -0.0034(14) 0.0041(14) -0.0013(15)
O20 0.040(2) 0.0272(18) 0.035(2) -0.0095(15) 0.0003(16) -0.0052(15)
O21 0.055(3) 0.0337(19) 0.0164(17) -0.0053(14) -0.0043(16) -0.0058(17)
O22 0.047(2) 0.0331(19) 0.0235(18) -0.0067(15) -0.0013(16) -0.0033(16)
O23 0.037(2) 0.047(2) 0.0191(17) -0.0138(15) 0.0021(14) -0.0110(17)
O24 0.039(2) 0.051(2) 0.0185(17) -0.0125(16) 0.0036(15) -0.0150(18)

loop_
_atom_type_symbol
_atom_type_description
_atom_type_scat_dispersion_real
_atom_type_scat_dispersion_imag
_atom_type_scat_source
C C 0.0033 0.0016 'International Tables Vol C Tables 4.2.6.8 and 6.1.1.4'
H H 0.0000 0.0000 'International Tables Vol C Tables 4.2.6.8 and 6.1.1.4'
Li Li -0.0003 0.0001 'International Tables Vol C Tables 4.2.6.8 and 6.1.1.4'
O O 0.0106 0.0060 'International Tables Vol C Tables 4.2.6.8 and 6.1.1.4'

loop_
_exptl_crystal_face_index_h
_exptl_crystal_face_index_k
_exptl_crystal_face_index_l
_exptl_crystal_face_perp_dist
-2.00 -3.00 -1.00 0.0490
2.00 3.00 1.00 0.0430
-1.00 -2.00 1.00 0.0850
1.00 1.00 2.00 0.0930
-3.00 -4.00 -4.00 0.0650
2.00 4.00 -3.00 0.0690
0.00 0.00 1.00 0.1350
0.00 0.00 -1.00 0.0990
1.00 -1.00 0.00 0.0530
-1.00 1.00 0.00 0.0560

loop_
_geom_angle_atom_site_label_1
_geom_angle_atom_site_label_2
_geom_angle_atom_site_label_3
_geom_angle
C6 C1 C13 104.6(4)
C6 C1 C2 118.1(4)
C13 C1 C2 137.0(4)
C21 C2 C1 123.1(4)
C21 C2 C3 117.5(4)
C1 C2 C3 119.4(4)
C24 C3 C2 118.0(4)
C24 C3 C4 122.3(4)
C2 C3 C4 119.7(4)
C5 C4 C20 105.3(4)
C5 C4 C3 117.6(4)
C20 C4 C3 136.1(4)
C6 C5 C4 122.5(4)
C6 C5 C14 122.8(4)
C4 C5 C14 113.5(4)
C5 C6 C7 122.9(4)
C5 C6 C1 122.2(4)
C7 C6 C1 113.8(4)
C6 C7 C8 105.2(4)
C6 C7 C25 117.4(4)
C8 C7 C25 136.4(4)
C9 C8 C7 133.2(4)
C9 C8 C13 118.6(4)
C7 C8 C13 108.1(4)
C10 C9 C8 120.6(5)
C9 C10 C11 120.5(4)
C12 C11 C10 120.9(4)
C11 C12 C13 120.8(5)
C12 C13 C1 133.1(4)
C12 C13 C8 118.6(4)
C1 C13 C8 108.3(4)
C5 C14 C15 105.9(4)
C5 C14 C26 116.9(4)
C15 C14 C26 136.2(4)
C16 C15 C14 134.2(4)
C16 C15 C20 118.2(4)
C14 C15 C20 107.3(4)
C17 C16 C15 121.8(5)
C16 C17 C18 119.7(4)
C19 C18 C17 120.9(4)
C18 C19 C20 121.5(5)
C19 C20 C4 134.2(4)
C19 C20 C15 117.7(4)
C4 C20 C15 107.9(4)
C22 C21 C2 122.3(4)
C21 C22 C23 120.4(4)
C22 C23 C24 119.5(4)
C23 C24 C3 122.1(4)
C30 C25 C26 117.6(4)
C30 C25 C7 122.5(4)
C26 C25 C7 119.8(4)
C27 C26 C25 118.1(4)
C27 C26 C14 121.8(4)
C25 C26 C14 120.0(4)
C28 C27 C26 122.3(4)
C29 C28 C27 119.8(4)
C28 C29 C30 120.4(4)
C29 C30 C25 121.9(4)
C32 C31 C43 122.4(4)
C32 C31 C36 122.0(4)
C43 C31 C36 114.1(4)
C31 C32 C44 122.6(4)
C31 C32 C33 122.6(4)
C44 C32 C33 113.6(4)
C32 C33 C50 105.6(4)
C32 C33 C34 117.7(4)
C50 C33 C34 136.3(4)
C60 C34 C35 117.3(4)
C60 C34 C33 123.2(4)
C35 C34 C33 119.5(4)
C57 C35 C34 118.2(4)
C57 C35 C36 122.1(4)
C34 C35 C36 119.7(4)
C31 C36 C37 104.9(4)
C31 C36 C35 118.0(4)
C37 C36 C35 135.9(4)
C38 C37 C36 133.2(4)
C38 C37 C42 118.7(4)
C36 C37 C42 107.9(4)
C37 C38 C39 120.8(4)
C38 C39 C40 120.3(4)
C41 C40 C39 120.7(4)
C40 C41 C42 121.0(4)
C41 C42 C43 133.4(4)
C41 C42 C37 118.4(4)
C43 C42 C37 107.9(4)
C31 C43 C42 105.2(4)
C31 C43 C51 117.8(4)
C42 C43 C51 135.7(4)
C32 C44 C45 105.1(4)
C32 C44 C56 117.4(4)
C45 C44 C56 136.5(4)
C46 C45 C44 133.0(4)
C46 C45 C50 118.5(4)
C44 C45 C50 108.3(4)
C45 C46 C47 120.0(5)
C48 C47 C46 121.2(4)
C47 C48 C49 121.1(5)
C48 C49 C50 120.6(5)
C49 C50 C33 133.9(4)
C49 C50 C45 118.7(4)
C33 C50 C45 107.4(4)
C52 C51 C56 118.4(4)
C52 C51 C43 122.1(4)
C56 C51 C43 119.4(4)
C53 C52 C51 122.0(4)
C52 C53 C54 119.7(4)
C53 C54 C55 120.3(4)
C54 C55 C56 122.2(4)
C55 C56 C51 117.3(4)
C55 C56 C44 122.6(4)
C51 C56 C44 119.9(4)
C58 C57 C35 121.6(4)
C59 C58 C57 119.9(4)
C58 C59 C60 120.4(4)
C59 C60 C34 122.4(4)
O2 C61 C62 114.0(6)
O1 C62 C61 113.2(6)
O3 C65 C66 108.4(4)
O4 C66 C65 106.1(4)
O6 C69 C70 108.8(4)
O5 C70 C69 107.7(4)
O7 C73 C74 107.6(4)
O8 C74 C73 107.4(4)
O9 C77 C78 107.1(4)
O10 C78 C77 108.4(5)
C82 C81 O11 116.1(6)
C81 C82 O12 112.4(6)
O14 C85 C86 108.2(4)
O13 C86 C85 106.2(4)
O15 C89 C90 108.1(4)
O16 C90 C89 108.4(5)
O18 C93 C94 108.2(4)
O17 C94 C93 108.3(4)
O24 C97 C98 108.5(4)
O23 C98 C97 108.9(4)
O19 C101 C102 107.6(4)
O20 C102 C101 108.2(4)
O22 C105 C106 108.9(5)
O21 C106 C105 107.4(5)
O5 Li1 O3 93.2(4)
O5 Li1 O6 79.8(3)
O3 Li1 O6 104.9(4)
O5 Li1 O4 164.0(5)
O3 Li1 O4 77.7(3)
O6 Li1 O4 89.7(4)
O5 Li1 O1 94.6(4)
O3 Li1 O1 89.6(4)
O6 Li1 O1 164.6(5)
O4 Li1 O1 98.5(4)
O5 Li1 O2 95.4(4)
O3 Li1 O2 164.6(5)
O6 Li1 O2 89.2(4)
O4 Li1 O2 96.6(4)
O1 Li1 O2 77.0(3)
O12 Li2 O7 101.5(4)
O12 Li2 O11 80.8(3)
O7 Li2 O11 92.7(4)
O12 Li2 O10 97.2(4)
O7 Li2 O10 156.3(4)
O11 Li2 O10 104.6(4)
O12 Li2 O8 85.8(4)
O7 Li2 O8 78.5(3)
O11 Li2 O8 162.2(5)
O10 Li2 O8 88.6(4)
O12 Li2 O9 164.4(4)
O7 Li2 O9 89.9(4)
O11 Li2 O9 88.1(4)
O10 Li2 O9 74.9(3)
O8 Li2 O9 107.1(4)
O14 Li3 O18 93.1(4)
O14 Li3 O13 78.2(3)
O18 Li3 O13 163.1(5)
O14 Li3 O16 161.8(4)
O18 Li3 O16 99.6(4)
O13 Li3 O16 92.5(4)
O14 Li3 O17 103.1(4)
O18 Li3 O17 78.2(3)
O13 Li3 O17 89.7(4)
O16 Li3 O17 92.3(4)
O14 Li3 O15 89.8(4)
O18 Li3 O15 92.2(4)
O13 Li3 O15 102.0(3)
O16 Li3 O15 76.8(3)
O17 Li3 O15 164.2(5)
O22 Li4 O20 159.1(5)
O22 Li4 O24 102.9(4)
O20 Li4 O24 93.5(4)
O22 Li4 O23 93.8(4)
O20 Li4 O23 102.2(4)
O24 Li4 O23 78.6(3)
O22 Li4 O19 89.9(4)
O20 Li4 O19 77.2(3)
O24 Li4 O19 162.5(5)
O23 Li4 O19 88.9(4)
O22 Li4 O21 76.7(3)
O20 Li4 O21 90.6(4)
O24 Li4 O21 89.9(4)
O23 Li4 O21 163.2(4)
O19 Li4 O21 104.8(4)
C62 O1 C63 113.6(5)
C62 O1 Li1 113.0(5)
C63 O1 Li1 132.3(4)
C61 O2 C64 116.1(5)
C61 O2 Li1 111.5(5)
C64 O2 Li1 128.8(4)
C65 O3 C67 111.4(4)
C65 O3 Li1 113.2(4)
C67 O3 Li1 126.0(4)
C68 O4 C66 113.2(4)
C68 O4 Li1 123.2(4)
C66 O4 Li1 105.1(4)
C71 O5 C70 113.3(5)
C71 O5 Li1 131.9(4)
C70 O5 Li1 108.1(4)
C72 O6 C69 109.7(4)
C72 O6 Li1 125.2(4)
C69 O6 Li1 110.6(4)
C75 O7 C73 112.4(4)
C75 O7 Li2 130.4(4)
C73 O7 Li2 109.9(4)
C76 O8 C74 111.5(4)
C76 O8 Li2 130.1(4)
C74 O8 Li2 110.1(4)
C77 O9 C79 112.5(4)
C77 O9 Li2 104.0(4)
C79 O9 Li2 121.6(4)
C78 O10 C80 112.4(4)
C78 O10 Li2 116.0(4)
C80 O10 Li2 126.5(4)
C84 O11 C81 113.6(6)
C84 O11 Li2 120.7(5)
C81 O11 Li2 106.5(4)
C82 O12 C83 113.4(4)
C82 O12 Li2 110.4(4)
C83 O12 Li2 133.5(4)
C88 O13 C86 112.4(4)
C88 O13 Li3 122.5(4)
C86 O13 Li3 106.3(4)
C85 O14 C87 111.8(4)
C85 O14 Li3 112.8(4)
C87 O14 Li3 127.3(4)
C89 O15 C91 112.1(4)
C89 O15 Li3 111.7(4)
C91 O15 Li3 129.6(4)
C90 O16 C92 112.5(4)
C90 O16 Li3 112.5(4)
C92 O16 Li3 127.9(4)
C96 O17 C94 110.1(4)
C96 O17 Li3 125.6(4)
C94 O17 Li3 109.9(4)
C95 O18 C93 112.3(4)
C95 O18 Li3 128.6(4)
C93 O18 Li3 109.9(4)
C101 O19 C103 111.7(4)
C101 O19 Li4 110.7(4)
C103 O19 Li4 127.6(4)
C102 O20 C104 112.4(4)
C102 O20 Li4 113.8(4)
C104 O20 Li4 128.6(4)
C106 O21 C108 111.9(4)
C106 O21 Li4 107.6(4)
C108 O21 Li4 123.7(4)
C107 O22 C105 112.2(4)
C107 O22 Li4 127.8(4)
C105 O22 Li4 113.9(4)
C99 O23 C98 112.8(4)
C99 O23 Li4 128.1(4)
C98 O23 Li4 108.1(4)
C97 O24 C100 111.3(4)
C97 O24 Li4 110.2(4)
C100 O24 Li4 125.0(4)

loop_
_geom_bond_atom_site_label_1
_geom_bond_atom_site_label_2
_geom_bond_distance
C1 C6 1.417(6)
C1 C13 1.434(7)
C1 C2 1.446(6)
C2 C21 1.412(6)
C2 C3 1.449(7)
C3 C24 1.407(6)
C3 C4 1.465(6)
C4 C5 1.401(6)
C4 C20 1.433(6)
C5 C6 1.377(6)
C5 C14 1.408(6)
C6 C7 1.400(6)
C7 C8 1.433(6)
C7 C25 1.457(6)
C8 C9 1.399(7)
C8 C13 1.465(7)
C9 C10 1.391(7)
C10 C11 1.402(7)
C11 C12 1.367(7)
C12 C13 1.412(7)
C14 C15 1.424(6)
C14 C26 1.462(6)
C15 C16 1.394(6)
C15 C20 1.483(6)
C16 C17 1.371(7)
C17 C18 1.406(7)
C18 C19 1.375(7)
C19 C20 1.391(6)
C21 C22 1.375(7)
C22 C23 1.383(7)
C23 C24 1.391(7)
C25 C30 1.399(6)
C25 C26 1.445(6)
C26 C27 1.411(6)
C27 C28 1.374(7)
C28 C29 1.370(7)
C29 C30 1.395(7)
C31 C32 1.382(6)
C31 C43 1.398(6)
C31 C36 1.404(6)
C32 C44 1.396(6)
C32 C33 1.408(6)
C33 C50 1.426(6)
C33 C34 1.455(6)
C34 C60 1.410(6)
C34 C35 1.447(6)
C35 C57 1.408(6)
C35 C36 1.452(6)
C36 C37 1.435(6)
C37 C38 1.392(7)
C37 C42 1.469(6)
C38 C39 1.396(7)
C39 C40 1.402(7)
C40 C41 1.373(7)
C41 C42 1.409(7)
C42 C43 1.433(6)
C43 C51 1.454(6)
C44 C45 1.430(6)
C44 C56 1.456(6)
C45 C46 1.402(6)
C45 C50 1.472(7)
C46 C47 1.402(7)
C47 C48 1.379(7)
C48 C49 1.380(7)
C49 C50 1.407(6)
C51 C52 1.418(6)
C51 C56 1.444(7)
C52 C53 1.378(7)
C53 C54 1.384(7)
C54 C55 1.388(7)
C55 C56 1.411(6)
C57 C58 1.399(7)
C58 C59 1.365(7)
C59 C60 1.381(7)
C61 O2 1.402(9)
C61 C62 1.417(11)
C62 O1 1.383(8)
C63 O1 1.414(8)
C64 O2 1.414(8)
C65 O3 1.417(7)
C65 C66 1.499(7)
C66 O4 1.422(6)
C67 O3 1.420(6)
C68 O4 1.421(6)
C69 O6 1.439(6)
C69 C70 1.480(8)
C70 O5 1.429(7)
C71 O5 1.409(7)
C72 O6 1.422(7)
C73 O7 1.426(6)
C73 C74 1.498(7)
C74 O8 1.436(6)
C75 O7 1.419(6)
C76 O8 1.435(6)
C77 O9 1.402(7)
C77 C78 1.491(9)
C78 O10 1.415(7)
C79 O9 1.438(7)
C80 O10 1.435(6)
C81 C82 1.390(11)
C81 O11 1.407(8)
C82 O12 1.410(8)
C83 O12 1.413(7)
C84 O11 1.396(8)
C85 O14 1.417(6)
C85 C86 1.505(8)
C86 O13 1.427(6)
C87 O14 1.433(6)
C88 O13 1.427(6)
C89 O15 1.425(7)
C89 C90 1.493(9)
C90 O16 1.419(7)
C91 O15 1.431(7)
C92 O16 1.428(7)
C93 O18 1.440(6)
C93 C94 1.471(8)
C94 O17 1.424(6)
C95 O18 1.396(7)
C96 O17 1.420(7)
C97 O24 1.421(6)
C97 C98 1.465(8)
C98 O23 1.427(6)
C99 O23 1.411(7)
C100 O24 1.426(7)
C101 O19 1.422(6)
C101 C102 1.516(8)
C102 O20 1.403(6)
C103 O19 1.424(7)
C104 O20 1.429(7)
C105 O22 1.417(7)
C105 C106 1.492(8)
C106 O21 1.409(7)
C107 O22 1.414(7)
C108 O21 1.440(6)
Li1 O5 2.083(9)
Li1 O3 2.096(10)
Li1 O6 2.099(9)
Li1 O4 2.130(9)
Li1 O1 2.143(9)
Li1 O2 2.152(9)
Li2 O12 2.089(9)
Li2 O7 2.094(9)
Li2 O11 2.104(9)
Li2 O10 2.106(9)
Li2 O8 2.156(9)
Li2 O9 2.242(10)
Li3 O14 2.101(10)
Li3 O18 2.109(9)
Li3 O13 2.116(9)
Li3 O16 2.123(10)
Li3 O17 2.162(9)
Li3 O15 2.173(9)
Li4 O22 2.117(10)
Li4 O20 2.118(9)
Li4 O24 2.133(9)
Li4 O23 2.137(9)
Li4 O19 2.143(9)
Li4 O21 2.164(9)
